data_2014524
loop_
_publ_author_name
'H\"okelek, Tuncer'
'Bilge, Selen'
'Demiriz, \,Semsay'
'\"Ozg\"u\,c, Bilgehan'
'K\?il\?i\,c, Zeynel'

_publ_section_title
;
 1,3-Bis[2-(2-hydroxybenzylideneamino)phenoxy]propane
;
_journal_issue 11
_journal_name_full 'Acta Crystallographica Section C'
_journal_page_first o803
_journal_page_last o805
_journal_paper_doi 10.1107/S0108270104022565
_journal_volume 60
_journal_year 2004
_chemical_formula_iupac 'C29 H26 N2 O4'
_chemical_formula_moiety 'C29 H26 N2 O4'
_chemical_formula_sum 'C29 H26 N2 O4'
_chemical_formula_weight 466.52
_chemical_name_systematic
;
1,3-[Bis(N-2-oxyphenylsalicylydene)]propane
;
_space_group_IT_number 61
_symmetry_cell_setting orthorhombic
_symmetry_space_group_name_Hall '-P 2ac 2ab'
_symmetry_space_group_name_H-M 'P b c a'
_atom_sites_solution_hydrogens geom
_atom_sites_solution_primary direct
_atom_sites_solution_secondary difmap
_audit_creation_method SHELXL97
_cell_angle_alpha 90.00
_cell_angle_beta 90.00
_cell_angle_gamma 90.00
_cell_formula_units_Z 8
_cell_length_a 14.3665(10)
_cell_length_b 17.1608(18)
_cell_length_c 19.762(3)
_cell_measurement_reflns_used 25
_cell_measurement_temperature 293(2)
_cell_measurement_theta_max 22
_cell_measurement_theta_min 10
_cell_volume 4872.1(10)
_computing_cell_refinement 'CAD-4 EXPRESS'
_computing_data_collection 'CAD-4 EXPRESS (Enraf-Nonius, 1994)'
_computing_data_reduction 'XCAD4 (Harms & Wocadlo, 1995)'
_computing_molecular_graphics 'ORTEP-3 for Windows (Farrugia, 1997)'
_computing_publication_material 'WinGX (Farrugia, 1999)'
_computing_structure_refinement 'SHELXL97 (Sheldrick, 1997)'
_computing_structure_solution 'SHELXS97 (Sheldrick, 1997)'
_diffrn_ambient_temperature 293(2)
_diffrn_measured_fraction_theta_full 0.986
_diffrn_measured_fraction_theta_max 0.986
_diffrn_measurement_device_type 'Enraf-Nonius CAD-4'
_diffrn_measurement_method 'non-profiled \w'
_diffrn_radiation_monochromator graphite
_diffrn_radiation_source 'fine-focus sealed tube'
_diffrn_radiation_type CuK\a
_diffrn_radiation_wavelength 1.54180
_diffrn_reflns_av_R_equivalents 0.0507
_diffrn_reflns_av_sigmaI/netI 0.0261
_diffrn_reflns_limit_h_max 17
_diffrn_reflns_limit_h_min 0
_diffrn_reflns_limit_k_max 21
_diffrn_reflns_limit_k_min 0
_diffrn_reflns_limit_l_max 0
_diffrn_reflns_limit_l_min -24
_diffrn_reflns_number 4900
_diffrn_reflns_theta_full 74.24
_diffrn_reflns_theta_max 74.24
_diffrn_reflns_theta_min 4.47
_diffrn_standards_decay_% 1
_diffrn_standards_interval_time 120
_diffrn_standards_number 3
_exptl_absorpt_coefficient_mu 0.687
_exptl_absorpt_correction_T_max 0.902
_exptl_absorpt_correction_T_min 0.814
_exptl_absorpt_correction_type '\y scan'
_exptl_absorpt_process_details '(North et al., 1968)'
_exptl_crystal_colour orange
_exptl_crystal_density_diffrn 1.272
_exptl_crystal_density_meas ?
_exptl_crystal_density_method 'not measured'
_exptl_crystal_description block
_exptl_crystal_F_000 1968
_exptl_crystal_size_max 0.35
_exptl_crystal_size_mid 0.25
_exptl_crystal_size_min 0.15
_refine_diff_density_max 0.133
_refine_diff_density_min -0.213
_refine_ls_extinction_method none
_refine_ls_goodness_of_fit_ref 1.060
_refine_ls_hydrogen_treatment refall
_refine_ls_matrix_type full
_refine_ls_number_parameters 420
_refine_ls_number_reflns 4893
_refine_ls_number_restraints 1
_refine_ls_restrained_S_all 1.060
_refine_ls_R_factor_all 0.0804
_refine_ls_R_factor_gt 0.0445
_refine_ls_shift/su_max 0.000
_refine_ls_shift/su_mean 0.000
_refine_ls_structure_factor_coef Fsqd
_refine_ls_weighting_details 'calc w = 1/[\s^2^(Fo^2^)+(0.0646P)^2^+0.4634P] where P=(Fo^2^+2Fc^2^)/3'
_refine_ls_weighting_scheme calc
_refine_ls_wR_factor_gt 0.1172
_refine_ls_wR_factor_ref 0.1356
_reflns_number_gt 3296
_reflns_number_total 4893
_reflns_threshold_expression I>2\s(I)
_cod_data_source_file ob1202.cif
_cod_data_source_block I
_cod_depositor_comments
;
The following automatic conversions were performed:

'_exptl_crystal_density_meas' value 'not measured' was changed to '?'
- the value is perceived as not measured.

Automatic conversion script
Id: cif_fix_values 3008 2015-01-20 13:52:24Z robertas 
;
_cod_database_code 2014524

loop_
_symmetry_equiv_pos_as_xyz
'x, y, z'
'-x+1/2, -y, z+1/2'
'x+1/2, -y+1/2, -z'
'-x, y+1/2, -z+1/2'
'-x, -y, -z'
'x-1/2, y, -z-1/2'
'-x-1/2, y-1/2, z'
'x, -y-1/2, z-1/2'

loop_
_atom_site_label
_atom_site_fract_x
_atom_site_fract_y
_atom_site_fract_z
_atom_site_U_iso_or_equiv
_atom_site_adp_type
_atom_site_calc_flag
_atom_site_refinement_flags
_atom_site_occupancy
_atom_site_disorder_assembly
_atom_site_disorder_group
_atom_site_type_symbol
O1 0.39443(9) 0.15739(8) 0.49362(6) 0.0632(3) Uani d . 1 . . O
O2 0.19042(10) 0.10168(7) 0.56907(6) 0.0658(4) Uani d . 1 . . O
O3 0.13643(14) 0.02279(10) 0.41059(9) 0.0924(5) Uani d . 1 . . O
O4 0.48972(11) 0.25102(10) 0.62570(9) 0.0896(5) Uani d D 1 . . O
N1 0.55973(11) 0.15060(9) 0.54573(8) 0.0596(4) Uani d . 1 . . N
N2 0.12482(11) -0.03363(9) 0.53125(7) 0.0586(4) Uani d . 1 . . N
C1 0.57325(14) 0.25106(12) 0.65768(11) 0.0669(5) Uani d . 1 . . C
C2 0.58790(18) 0.30317(14) 0.71031(13) 0.0808(6) Uani d . 1 . . C
C3 0.67162(19) 0.30428(14) 0.74397(12) 0.0808(6) Uani d . 1 . . C
C4 0.74173(17) 0.25370(14) 0.72651(12) 0.0768(6) Uani d . 1 . . C
C5 0.72802(15) 0.20155(13) 0.67469(11) 0.0678(5) Uani d . 1 . . C
C6 0.64396(13) 0.19897(10) 0.63918(9) 0.0573(4) Uani d . 1 . . C
C7 0.63287(14) 0.14699(12) 0.58221(10) 0.0600(5) Uani d . 1 . . C
C8 0.54506(13) 0.10691(11) 0.48615(9) 0.0589(4) Uani d . 1 . . C
C9 0.61174(16) 0.06279(15) 0.45290(12) 0.0799(6) Uani d . 1 . . C
C10 0.59024(18) 0.02503(16) 0.39317(13) 0.0893(8) Uani d . 1 . . C
C11 0.50244(18) 0.03097(15) 0.36639(12) 0.0839(7) Uani d . 1 . . C
C12 0.43484(16) 0.07465(13) 0.39844(10) 0.0700(5) Uani d . 1 . . C
C13 0.45561(13) 0.11259(11) 0.45813(9) 0.0570(4) Uani d . 1 . . C
C14 0.30310(13) 0.16830(14) 0.46600(11) 0.0644(5) Uani d . 1 . . C
C15 0.24838(16) 0.21440(13) 0.51704(12) 0.0685(5) Uani d . 1 . . C
C16 0.23688(16) 0.17299(11) 0.58384(11) 0.0642(5) Uani d . 1 . . C
C17 0.17664(12) 0.04948(10) 0.62027(8) 0.0541(4) Uani d . 1 . . C
C18 0.19653(14) 0.06512(13) 0.68779(9) 0.0631(5) Uani d . 1 . . C
C19 0.18124(15) 0.00822(13) 0.73612(10) 0.0674(5) Uani d . 1 . . C
C20 0.14651(16) -0.06302(13) 0.71770(10) 0.0700(5) Uani d . 1 . . C
C21 0.12609(15) -0.07883(12) 0.65078(10) 0.0659(5) Uani d . 1 . . C
C22 0.14087(12) -0.02241(10) 0.60134(9) 0.0536(4) Uani d . 1 . . C
C23 0.08074(13) -0.09234(12) 0.50756(10) 0.0590(4) Uani d . 1 . . C
C24 0.06788(13) -0.10155(11) 0.43550(10) 0.0603(5) Uani d . 1 . . C
C25 0.02694(16) -0.16956(14) 0.41017(12) 0.0746(6) Uani d . 1 . . C
C26 0.01388(17) -0.17936(18) 0.34162(14) 0.0880(8) Uani d . 1 . . C
C27 0.04015(18) -0.1213(2) 0.29744(14) 0.0915(8) Uani d . 1 . . C
C28 0.08053(18) -0.05406(18) 0.32064(12) 0.0827(7) Uani d . 1 . . C
C29 0.09587(15) -0.04370(13) 0.38965(10) 0.0674(5) Uani d . 1 . . C
H2 0.5409(15) 0.3376(13) 0.7231(10) 0.076(6) Uiso d . 1 . . H
H3 0.6833(15) 0.3434(12) 0.7776(11) 0.081(7) Uiso d . 1 . . H
H3A 0.140(2) 0.0161(17) 0.4585(17) 0.136(11) Uiso d . 1 . . H
H4 0.7994(19) 0.2527(14) 0.7497(12) 0.098(8) Uiso d . 1 . . H
H4A 0.502(2) 0.2132(15) 0.5893(12) 0.137(11) Uiso d D 1 . . H
H5 0.7765(17) 0.1656(13) 0.6614(11) 0.092(8) Uiso d . 1 . . H
H7 0.6861(17) 0.1130(13) 0.5735(10) 0.086(7) Uiso d . 1 . . H
H9 0.6756(18) 0.0593(13) 0.4745(12) 0.099(7) Uiso d . 1 . . H
H10 0.6359(19) -0.0062(14) 0.3683(13) 0.107(8) Uiso d . 1 . . H
H11 0.4872(16) 0.0011(13) 0.3237(12) 0.089(7) Uiso d . 1 . . H
H12 0.3730(15) 0.0814(11) 0.3788(10) 0.069(6) Uiso d . 1 . . H
H18 0.2180(14) 0.1178(12) 0.7003(9) 0.068(6) Uiso d . 1 . . H
H19 0.1944(16) 0.0211(12) 0.7854(12) 0.088(7) Uiso d . 1 . . H
H20 0.1333(16) -0.1041(14) 0.7520(12) 0.098(7) Uiso d . 1 . . H
H21 0.0996(16) -0.1330(13) 0.6384(11) 0.092(7) Uiso d . 1 . . H
H23 0.0533(13) -0.1341(11) 0.5355(9) 0.066(6) Uiso d . 1 . . H
H25 0.0060(15) -0.2072(13) 0.4437(10) 0.079(7) Uiso d . 1 . . H
H26 -0.0137(18) -0.2255(15) 0.3256(12) 0.100(8) Uiso d . 1 . . H
H27 0.0319(17) -0.1270(14) 0.2472(13) 0.104(8) Uiso d . 1 . . H
H28 0.102(2) -0.0132(15) 0.2913(14) 0.112(9) Uiso d . 1 . . H
H141 0.3080(14) 0.1977(12) 0.4213(10) 0.076(6) Uiso d . 1 . . H
H142 0.2738(14) 0.1184(12) 0.4564(10) 0.069(6) Uiso d . 1 . . H
H151 0.2782(14) 0.2648(12) 0.5247(10) 0.073(6) Uiso d . 1 . . H
H152 0.1895(18) 0.2243(12) 0.4974(11) 0.086(7) Uiso d . 1 . . H
H161 0.1990(14) 0.2040(11) 0.6148(10) 0.069(6) Uiso d . 1 . . H
H162 0.3008(15) 0.1624(11) 0.6070(10) 0.070(6) Uiso d . 1 . . H

loop_
_atom_site_aniso_label
_atom_site_aniso_U_11
_atom_site_aniso_U_22
_atom_site_aniso_U_33
_atom_site_aniso_U_12
_atom_site_aniso_U_13
_atom_site_aniso_U_23
O1 0.0508(7) 0.0763(8) 0.0626(7) 0.0090(6) -0.0015(6) -0.0022(6)
O2 0.0758(9) 0.0651(8) 0.0566(7) -0.0122(7) 0.0026(6) 0.0034(6)
O3 0.1181(14) 0.0853(11) 0.0739(10) -0.0262(10) -0.0077(9) 0.0116(8)
O4 0.0648(9) 0.0945(11) 0.1094(12) 0.0190(8) -0.0174(9) -0.0233(10)
N1 0.0517(8) 0.0627(9) 0.0645(9) -0.0003(7) -0.0015(7) 0.0032(7)
N2 0.0586(9) 0.0613(9) 0.0557(8) -0.0005(7) -0.0023(7) -0.0004(7)
C1 0.0615(11) 0.0620(11) 0.0771(13) -0.0014(10) -0.0065(10) 0.0042(10)
C2 0.0781(15) 0.0764(15) 0.0878(16) 0.0015(12) -0.0017(13) -0.0084(13)
C3 0.0936(17) 0.0756(14) 0.0733(14) -0.0152(13) -0.0079(13) -0.0020(12)
C4 0.0705(14) 0.0847(15) 0.0751(13) -0.0115(12) -0.0145(12) 0.0132(12)
C5 0.0634(12) 0.0729(13) 0.0672(12) -0.0024(11) -0.0067(10) 0.0116(11)
C6 0.0566(10) 0.0555(10) 0.0599(10) -0.0036(8) -0.0019(8) 0.0129(8)
C7 0.0542(11) 0.0631(11) 0.0626(11) 0.0028(9) -0.0010(9) 0.0105(9)
C8 0.0541(10) 0.0642(11) 0.0585(10) 0.0026(9) 0.0013(8) 0.0053(8)
C9 0.0596(12) 0.1024(17) 0.0777(14) 0.0157(12) -0.0016(11) -0.0082(13)
C10 0.0763(15) 0.113(2) 0.0789(15) 0.0301(14) 0.0045(12) -0.0183(14)
C11 0.0828(16) 0.1029(18) 0.0659(13) 0.0128(14) 0.0012(12) -0.0157(13)
C12 0.0626(12) 0.0893(15) 0.0580(11) 0.0055(11) -0.0042(10) -0.0015(10)
C13 0.0535(10) 0.0611(10) 0.0564(10) 0.0049(8) 0.0045(8) 0.0089(8)
C14 0.0495(10) 0.0784(14) 0.0653(11) 0.0041(10) -0.0010(9) 0.0167(11)
C15 0.0586(12) 0.0612(12) 0.0857(14) 0.0089(10) 0.0069(11) 0.0152(11)
C16 0.0645(12) 0.0575(11) 0.0706(12) -0.0017(9) 0.0082(10) -0.0027(9)
C17 0.0481(9) 0.0613(10) 0.0530(9) 0.0026(8) 0.0040(7) 0.0037(8)
C18 0.0634(12) 0.0685(12) 0.0576(11) -0.0011(10) 0.0028(9) -0.0068(9)
C19 0.0680(12) 0.0833(14) 0.0509(10) 0.0054(11) 0.0000(9) 0.0000(10)
C20 0.0777(14) 0.0739(13) 0.0583(11) 0.0089(11) 0.0010(10) 0.0103(10)
C21 0.0718(13) 0.0619(11) 0.0641(11) -0.0003(10) 0.0006(10) 0.0050(9)
C22 0.0502(9) 0.0582(10) 0.0525(9) 0.0063(8) 0.0008(8) 0.0003(8)
C23 0.0539(10) 0.0605(11) 0.0627(11) 0.0023(9) -0.0009(8) 0.0008(9)
C24 0.0523(10) 0.0645(11) 0.0643(11) 0.0077(9) -0.0075(8) -0.0048(9)
C25 0.0637(13) 0.0768(14) 0.0832(15) 0.0051(11) -0.0104(11) -0.0139(12)
C26 0.0713(15) 0.0992(18) 0.0935(18) 0.0116(14) -0.0253(13) -0.0328(16)
C27 0.0764(16) 0.128(2) 0.0704(15) 0.0280(16) -0.0201(12) -0.0213(16)
C28 0.0774(15) 0.1066(19) 0.0641(13) 0.0158(14) -0.0078(11) 0.0016(14)
C29 0.0632(12) 0.0775(13) 0.0614(11) 0.0049(11) -0.0060(9) 0.0010(10)

loop_
_atom_type_symbol
_atom_type_description
_atom_type_scat_dispersion_real
_atom_type_scat_dispersion_imag
_atom_type_scat_source
C C 0.0181 0.0091 'International Tables Vol C Tables 4.2.6.8 and 6.1.1.4'
H H 0.0000 0.0000 'International Tables Vol C Tables 4.2.6.8 and 6.1.1.4'
N N 0.0311 0.0180 'International Tables Vol C Tables 4.2.6.8 and 6.1.1.4'
O O 0.0492 0.0322 'International Tables Vol C Tables 4.2.6.8 and 6.1.1.4'

loop_
_geom_angle_atom_site_label_1
_geom_angle_atom_site_label_2
_geom_angle_atom_site_label_3
_geom_angle
_geom_angle_publ_flag
C13 O1 C14 117.93(15) yes
C17 O2 C16 118.66(15) yes
C7 N1 C8 124.64(17) yes
C23 N2 C22 123.05(16) yes
O4 C1 C2 118.9(2) yes
O4 C1 C6 121.30(18) yes
C2 C1 C6 119.8(2) yes
C5 C6 C1 118.37(19) yes
C5 C6 C7 120.40(18) yes
C1 C6 C7 121.12(17) yes
N1 C7 C6 120.06(18) yes
C9 C8 N1 125.60(18) yes
C13 C8 N1 115.41(16) yes
C17 C22 N2 116.39(15) yes
C21 C22 N2 124.52(17) yes
O3 C29 C28 118.5(2) yes
O3 C29 C24 121.68(18) yes
C28 C29 C24 119.8(2) yes
C17 C22 C21 119.06(17) ?
O1 C13 C12 124.53(17) ?
O1 C13 C8 115.28(16) ?
C12 C13 C8 120.18(18) ?
C9 C8 C13 118.93(19) ?
O2 C17 C22 115.91(15) ?
O2 C17 C18 123.67(17) ?
C22 C17 C18 120.42(17) ?
N1 C7 H7 125.1(13) ?
C6 C7 H7 114.8(13) ?
C25 C24 C29 118.66(19) ?
C25 C24 C23 119.8(2) ?
C29 C24 C23 121.51(18) ?
N2 C23 C24 120.69(19) ?
N2 C23 H23 124.4(11) ?
C24 C23 H23 114.9(11) ?
C20 C19 C18 120.30(19) ?
C20 C19 H19 121.1(12) ?
C18 C19 H19 118.6(12) ?
C19 C18 C17 119.57(19) ?
C19 C18 H18 121.6(11) ?
C17 C18 H18 118.7(11) ?
O2 C16 C15 106.07(17) ?
O2 C16 H162 110.7(11) ?
C15 C16 H162 111.8(11) ?
O2 C16 H161 109.6(12) ?
C15 C16 H161 110.6(11) ?
H162 C16 H161 108.2(16) ?
C29 O3 H3A 103.2(18) ?
C1 O4 H4A 100.3(19) ?
O1 C14 C15 106.97(18) ?
O1 C14 H142 110.8(12) ?
C15 C14 H142 111.6(12) ?
O1 C14 H141 109.4(12) ?
C15 C14 H141 110.9(11) ?
H142 C14 H141 107.2(16) ?
C20 C21 C22 120.2(2) ?
C20 C21 H21 118.7(12) ?
C22 C21 H21 121.1(12) ?
C14 C15 C16 113.36(17) ?
C14 C15 H151 110.0(12) ?
C16 C15 H151 109.2(12) ?
C14 C15 H152 106.6(13) ?
C16 C15 H152 110.2(14) ?
H151 C15 H152 107.3(18) ?
C19 C20 C21 120.5(2) ?
C19 C20 H20 121.3(13) ?
C21 C20 H20 118.2(13) ?
C26 C25 C24 120.7(3) ?
C26 C25 H25 123.2(13) ?
C24 C25 H25 116.1(13) ?
C28 C27 C26 120.9(2) ?
C28 C27 H27 117.5(15) ?
C26 C27 H27 121.6(15) ?
C4 C5 C6 121.2(2) ?
C4 C5 H5 121.0(14) ?
C6 C5 H5 117.8(14) ?
C13 C12 C11 119.7(2) ?
C13 C12 H12 118.7(12) ?
C11 C12 H12 121.5(12) ?
C27 C28 C29 120.1(3) ?
C27 C28 H28 123.3(16) ?
C29 C28 H28 116.6(17) ?
C10 C9 C8 120.4(2) ?
C10 C9 H9 122.3(14) ?
C8 C9 H9 117.2(14) ?
C3 C4 C5 119.6(2) ?
C3 C4 H4 122.1(15) ?
C5 C4 H4 118.3(15) ?
C10 C11 C12 120.7(2) ?
C10 C11 H11 118.9(13) ?
C12 C11 H11 120.4(14) ?
C3 C2 C1 120.3(2) ?
C3 C2 H2 119.6(14) ?
C1 C2 H2 120.1(14) ?
C11 C10 C9 120.0(2) ?
C11 C10 H10 117.6(15) ?
C9 C10 H10 122.4(15) ?
C4 C3 C2 120.7(2) ?
C4 C3 H3 119.2(14) ?
C2 C3 H3 119.9(14) ?
C27 C26 C25 119.8(3) ?
C27 C26 H26 120.8(15) ?
C25 C26 H26 119.4(15) ?

loop_
_geom_bond_atom_site_label_1
_geom_bond_atom_site_label_2
_geom_bond_site_symmetry_2
_geom_bond_distance
_geom_bond_publ_flag
O1 C13 . 1.362(2) yes
O1 C14 . 1.433(2) yes
O2 C16 . 1.424(2) yes
O2 C17 . 1.366(2) yes
O3 C29 . 1.346(3) yes
O4 C1 . 1.356(2) yes
N1 C7 . 1.276(2) yes
N1 C8 . 1.412(2) yes
N2 C22 . 1.417(2) yes
N2 C23 . 1.279(2) yes
C1 C2 . 1.388(3) yes
C1 C6 . 1.402(3) yes
C2 C3 . 1.375(3) yes
C3 C4 . 1.374(3) yes
C5 C6 . 1.397(3) yes
C6 C7 . 1.445(3) yes
C8 C9 . 1.387(3) ?
C8 C13 . 1.403(2) yes
C9 C10 . 1.382(3) ?
C10 C11 . 1.372(3) ?
C11 C12 . 1.381(3) ?
C14 C15 . 1.504(3) yes
C15 C16 . 1.508(3) yes
C17 C22 . 1.388(2) yes
C23 C24 . 1.445(3) yes
C24 C25 . 1.399(3) yes
C24 C29 . 1.403(3) yes
C27 C28 . 1.371(4) yes
C28 C29 . 1.393(3) yes
C22 C21 . 1.392(2) ?
C13 C12 . 1.380(3) ?
C17 C18 . 1.391(2) ?
C19 C20 . 1.370(3) ?
C19 C18 . 1.383(3) ?
C21 C20 . 1.382(3) ?
C25 C26 . 1.378(3) ?
C27 C26 . 1.377(4) ?
C5 C4 . 1.374(3) ?
C7 H7 . 0.98(2) ?
C23 H23 . 0.99(2) ?
C19 H19 . 1.02(2) ?
C18 H18 . 0.99(2) ?
C16 H162 . 1.04(2) ?
C16 H161 . 0.98(2) ?
O3 H3A . 0.96(3) ?
O4 H4A . 0.985(18) ?
C14 H142 . 0.97(2) ?
C14 H141 . 1.02(2) ?
C21 H21 . 1.03(2) ?
C15 H151 . 0.98(2) ?
C15 H152 . 0.95(2) ?
C20 H20 . 1.00(2) ?
C25 H25 . 0.97(2) ?
C27 H27 . 1.01(3) ?
C5 H5 . 0.97(2) ?
C12 H12 . 0.98(2) ?
C28 H28 . 0.96(3) ?
C9 H9 . 1.01(3) ?
C4 H4 . 0.95(3) ?
C11 H11 . 1.01(2) ?
C2 H2 . 0.93(2) ?
C10 H10 . 0.98(3) ?
C3 H3 . 0.96(2) ?
C26 H26 . 0.94(3) ?

loop_
_geom_hbond_atom_site_label_D
_geom_hbond_atom_site_label_H
_geom_hbond_atom_site_label_A
_geom_hbond_distance_DH
_geom_hbond_distance_HA
_geom_hbond_distance_DA
_geom_hbond_angle_DHA
_geom_hbond_publ_flag
O3 H3A N2 0.96(3) 1.69(3) 2.579(2) 154(3) yes
O4 H4A N1 0.98(2) 1.61(3) 2.545(2) 158(3) yes

loop_
_geom_torsion_atom_site_label_1
_geom_torsion_atom_site_label_2
_geom_torsion_atom_site_label_3
_geom_torsion_atom_site_label_4
_geom_torsion
_geom_torsion_publ_flag
C23 N2 C22 C17 -170.27(17) ?
C23 N2 C22 C21 11.9(3) ?
C14 O1 C13 C12 -2.3(3) ?
C14 O1 C13 C8 177.28(16) ?
O1 C13 C8 C9 -179.58(18) ?
C12 C13 C8 C9 0.1(3) ?
O1 C13 C8 N1 -2.1(2) ?
C12 C13 C8 N1 177.49(17) ?
C7 N1 C8 C9 -10.1(3) ?
C7 N1 C8 C13 172.69(17) ?
C16 O2 C17 C22 -172.81(17) ?
C16 O2 C17 C18 7.1(3) ?
C21 C22 C17 O2 179.23(16) ?
N2 C22 C17 O2 1.3(2) ?
C21 C22 C17 C18 -0.6(3) ?
N2 C22 C17 C18 -178.58(16) ?
O1 C14 C15 C16 -62.1(2) yes
O2 C16 C15 C14 -59.0(2) yes
C1 C6 C7 N1 3.5(3) yes
C5 C6 C7 N1 -172.73(18) yes
C7 C6 C1 O4 4.4(3) yes
C7 C6 C1 C2 -176.50(19) yes
C8 N1 C7 C6 174.92(16) yes
C22 N2 C23 C24 -178.86(16) yes
C23 C24 C29 O3 0.4(3) yes
C25 C24 C23 N2 174.22(18) yes
C29 C24 C23 N2 -5.6(3) yes
C20 C19 C18 C17 -0.2(3) ?
O2 C17 C18 C19 -179.27(17) ?
C22 C17 C18 C19 0.6(3) ?
C17 O2 C16 C15 175.45(16) ?
C13 O1 C14 C15 175.91(16) ?
C17 C22 C21 C20 0.3(3) ?
N2 C22 C21 C20 178.04(18) ?
C25 C24 C29 O3 -179.40(19) ?
C25 C24 C29 C28 1.5(3) ?
C23 C24 C29 C28 -178.7(2) ?
C18 C19 C20 C21 -0.2(3) ?
C22 C21 C20 C19 0.1(3) ?
C5 C6 C1 O4 -179.33(18) ?
C5 C6 C1 C2 -0.2(3) ?
C29 C24 C25 C26 -0.4(3) ?
C23 C24 C25 C26 179.8(2) ?
C1 C6 C5 C4 -0.1(3) ?
C7 C6 C5 C4 176.23(18) ?
O1 C13 C12 C11 179.7(2) ?
C8 C13 C12 C11 0.1(3) ?
C26 C27 C28 C29 0.2(4) ?
O3 C29 C28 C27 179.4(2) ?
C24 C29 C28 C27 -1.5(3) ?
C13 C8 C9 C10 -0.1(3) ?
N1 C8 C9 C10 -177.2(2) ?
C6 C5 C4 C3 0.1(3) ?
C13 C12 C11 C10 -0.2(4) ?
O4 C1 C2 C3 179.6(2) ?
C6 C1 C2 C3 0.5(3) ?
C12 C11 C10 C9 0.2(4) ?
C8 C9 C10 C11 -0.1(4) ?
C5 C4 C3 C2 0.2(4) ?
C1 C2 C3 C4 -0.4(4) ?
C28 C27 C26 C25 0.9(4) ?
C24 C25 C26 C27 -0.9(4) ?

loop_
_cod_related_entry_id
_cod_related_entry_database
_cod_related_entry_code
1 ChemSpider 30652415
